data_2209655
loop_
_publ_author_name
'Samuel Robinson Jebas.'
'Thailampillai Balasubramanian'
'Rene Peschar'
'Jan Fraanje'

_publ_section_title
;
 Bis(2-aminopyridinium) sulfate
;
_journal_coeditor_code SJ2069
_journal_issue 7
_journal_name_full 'Acta Crystallographica Section E'
_journal_page_first o2606
_journal_page_last o2607
_journal_paper_doi 10.1107/S1600536806019593
_journal_volume 62
_journal_year 2006
_chemical_formula_iupac '2C5 H7 N2 +, S1 O4 2-'
_chemical_formula_moiety '2C5 H7 N2 +, O4 S 2-'
_chemical_formula_sum 'C10 H14 N4 O4 S'
_chemical_formula_weight 286.31
_chemical_name_systematic
;
Bis(2-aminopyridinium) sulfate
;
_space_group_IT_number 43
_symmetry_cell_setting orthorhombic
_symmetry_space_group_name_Hall 'F 2 -2d'
_symmetry_space_group_name_H-M 'F d d 2'
_audit_creation_method 'WinGX routine CIF_UPDATE'
_cell_angle_alpha 90
_cell_angle_beta 90
_cell_angle_gamma 90
_cell_formula_units_Z 8
_cell_length_a 12.873(7)
_cell_length_b 16.835(8)
_cell_length_c 12.035(8)
_cell_measurement_reflns_used 23
_cell_measurement_temperature 293(2)
_cell_measurement_theta_max 42.93
_cell_measurement_theta_min 40.32
_cell_volume 2608(3)
_computing_cell_refinement 'CAD-4 EXPRESS'
_computing_data_collection 'CAD-4 EXPRESS (Enraf--Nonius, 1994)'
_computing_data_reduction 'XCAD4 (Harms & Wocadlo, 1995)'
_computing_molecular_graphics 'PLATON (Spek, 2003)'
_computing_publication_material SHELXL97
_computing_structure_refinement 'SHELXL97 (Sheldrick, 1997)'
_computing_structure_solution 'SHELXS97 (Sheldrick, 1997)'
_diffrn_measured_fraction_theta_full 1
_diffrn_measured_fraction_theta_max 1
_diffrn_measurement_device_type 'Enraf--Nonius CAD-4'
_diffrn_measurement_method \w/2\q
_diffrn_radiation_type CuK\a
_diffrn_radiation_wavelength 1.5418
_diffrn_reflns_av_R_equivalents 0.0000
_diffrn_reflns_limit_h_max 16
_diffrn_reflns_limit_h_min 0
_diffrn_reflns_limit_k_max 21
_diffrn_reflns_limit_k_min 0
_diffrn_reflns_limit_l_max 15
_diffrn_reflns_limit_l_min 0
_diffrn_reflns_number 702
_diffrn_reflns_theta_full 74.62
_diffrn_reflns_theta_max 74.62
_diffrn_reflns_theta_min 5.68
_diffrn_standards_decay_% 0
_diffrn_standards_interval_time 60
_diffrn_standards_number 2
_exptl_absorpt_coefficient_mu 2.388
_exptl_absorpt_correction_T_max 0.550
_exptl_absorpt_correction_T_min 0.513
_exptl_absorpt_correction_type psi-scan
_exptl_absorpt_process_details '(North <i>et al.</i>,  1968)'
_exptl_crystal_colour colourless
_exptl_crystal_density_diffrn 1.458
_exptl_crystal_density_method 'not measured'
_exptl_crystal_description block
_exptl_crystal_F_000 1200
_exptl_crystal_size_max 0.5
_exptl_crystal_size_mid 0.25
_exptl_crystal_size_min 0.25
_refine_diff_density_max 0.265
_refine_diff_density_min -0.657
_refine_ls_extinction_coef 0.0017(2)
_refine_ls_extinction_expression Fc^*^=kFc[1+0.001xFc^2^\l^3^/sin(2\q)]^-1/4^
_refine_ls_extinction_method SHELXL97
_refine_ls_goodness_of_fit_ref 1.076
_refine_ls_hydrogen_treatment constr
_refine_ls_matrix_type full
_refine_ls_number_parameters 88
_refine_ls_number_reflns 702
_refine_ls_number_restraints 1
_refine_ls_restrained_S_all 1.075
_refine_ls_R_factor_gt 0.031
_refine_ls_shift/su_max 0
_refine_ls_structure_factor_coef Fsqd
_refine_ls_weighting_details 'calc w=1/[\s^2^(Fo^2^)+(0.077P)^2^+0.5871P] where P=(Fo^2^+2Fc^2^)/3'
_refine_ls_weighting_scheme calc
_refine_ls_wR_factor_ref 0.0855
_reflns_number_gt 698
_reflns_number_total 702
_reflns_threshold_expression I>2\s(I)
_cod_data_source_file sj2069.cif
_cod_data_source_block I
_cod_depositor_comments
;
The following automatic conversions were performed:
'_symmetry_cell_setting' value 'Orthorhombic' changed to 'orthorhombic'
according to '/home/saulius/struct/CIF-dictionaries/cif_core.dic'
dictionary named 'cif_core.dic' version 2.4.1 from
2010-06-29.

'_geom_bond_publ_flag' value 'Y' changed to 'y' according to
'/home/saulius/struct/CIF-dictionaries/cif_core.dic' dictionary named
'cif_core.dic' version 2.4.1 from 2010-06-29 (4
times).

'_geom_angle_publ_flag' value 'Y' changed to 'y' according to
'/home/saulius/struct/CIF-dictionaries/cif_core.dic' dictionary named
'cif_core.dic' version 2.4.1 from 2010-06-29.

Automatic conversion script
Id: cif_fix_enum 1527 2010-12-29 10:47:43Z saulius 

The following automatic conversions were performed:

'_symmetry_cell_setting' value 'Orthorhombic' changed to
'orthorhombic' according to
/home/saulius/struct/CIF-dictionaries/cif_core.dic dictionary named
'cif_core.dic' version 2.4.1 from 2010-06-29.

'_geom_bond_publ_flag'
value 'Y' changed to 'y' according to
/home/saulius/struct/CIF-dictionaries/cif_core.dic dictionary named
'cif_core.dic' version 2.4.1 from 2010-06-29 (4
times).

'_geom_angle_publ_flag' value 'Y' changed to 'y' according
to /home/saulius/struct/CIF-dictionaries/cif_core.dic dictionary
named 'cif_core.dic' version 2.4.1 from 2010-06-29.

Automatic conversion script
Id: cif_fix_values 1715 2011-07-08 13:25:40Z adriana 
;
_cod_database_code 2209655
_cod_database_fobs_code 2209655

loop_
_symmetry_equiv_pos_as_xyz
'x, y, z'
'-x, -y, z'
'-x+1/4, y+1/4, z+1/4'
'x+3/4, -y+3/4, z+1/4'
'x, y+1/2, z+1/2'
'-x, -y+1/2, z+1/2'
'-x+1/4, y+3/4, z+3/4'
'x+3/4, -y+5/4, z+3/4'
'x+1/2, y, z+1/2'
'-x+1/2, -y, z+1/2'
'-x+3/4, y+1/4, z+3/4'
'x+5/4, -y+3/4, z+3/4'
'x+1/2, y+1/2, z'
'-x+1/2, -y+1/2, z'
'-x+3/4, y+3/4, z+1/4'
'x+5/4, -y+5/4, z+1/4'

loop_
_atom_site_type_symbol
_atom_site_label
_atom_site_fract_x
_atom_site_fract_y
_atom_site_fract_z
_atom_site_U_iso_or_equiv
_atom_site_adp_type
_atom_site_calc_flag
_atom_site_refinement_flags
_atom_site_occupancy
S S1 0.25 0.25 0.72078(5) 0.0180(3) Uani d S 1
N N1 0.25620(13) 0.04579(14) 0.37291(19) 0.0282(5) Uani d . 1
H H1 0.2065 0.0138 0.3895 0.034 Uiso calc R 1
N N7 0.30648(17) -0.04142(13) 0.2343(2) 0.0394(6) Uani d . 1
H H7A 0.2558 -0.0723 0.2517 0.047 Uiso calc R 1
H H7B 0.3478 -0.0542 0.181 0.047 Uiso calc R 1
O O2 0.19969(12) 0.31087(9) 0.79111(14) 0.0266(4) Uani d . 1
O O1 0.17051(13) 0.21146(10) 0.64998(16) 0.0323(4) Uani d . 1
C C3 0.40158(19) 0.07981(15) 0.2628(2) 0.0335(6) Uani d . 1
H H3 0.447 0.0687 0.2048 0.04 Uiso calc R 1
C C6 0.26608(19) 0.11458(17) 0.4322(2) 0.0336(6) Uani d . 1
H H6 0.219 0.126 0.4886 0.04 Uiso calc R 1
C C5 0.3432(2) 0.16582(16) 0.4096(3) 0.0396(7) Uani d . 1
H H5 0.3507 0.2122 0.4508 0.047 Uiso calc R 1
C C4 0.4122(2) 0.14824(15) 0.3229(2) 0.0396(7) Uani d . 1
H H4 0.4656 0.1834 0.306 0.048 Uiso calc R 1
C C2 0.32100(17) 0.02608(13) 0.2897(2) 0.0256(5) Uani d . 1

loop_
_atom_site_aniso_label
_atom_site_aniso_U_11
_atom_site_aniso_U_22
_atom_site_aniso_U_33
_atom_site_aniso_U_12
_atom_site_aniso_U_13
_atom_site_aniso_U_23
S1 0.0202(3) 0.0128(3) 0.0210(4) 0.0023(2) 0 0
N1 0.0261(9) 0.0260(10) 0.0324(11) -0.0057(7) 0.0066(7) -0.0012(8)
N7 0.0450(11) 0.0216(9) 0.0515(14) -0.0045(9) 0.0077(11) -0.0120(10)
O2 0.0297(8) 0.0211(8) 0.0291(9) 0.0056(5) 0.0033(6) -0.0060(6)
O1 0.0351(8) 0.0217(7) 0.0402(9) 0.0065(6) -0.0142(8) -0.0086(8)
C3 0.0333(11) 0.0314(11) 0.0357(11) -0.0067(10) 0.0133(10) -0.0058(10)
C6 0.0340(11) 0.0356(14) 0.0312(12) 0.0014(10) 0.0070(10) -0.0084(11)
C5 0.0428(14) 0.0309(11) 0.0450(16) -0.0060(11) 0.0032(12) -0.0136(12)
C4 0.0424(14) 0.0310(13) 0.0455(15) -0.0153(10) 0.0089(12) -0.0030(12)
C2 0.0279(10) 0.0191(10) 0.0298(12) -0.0005(8) 0.0027(9) -0.0023(8)

loop_
_atom_type_symbol
_atom_type_description
_atom_type_scat_dispersion_real
_atom_type_scat_dispersion_imag
_atom_type_scat_source
C C 0.0181 0.0091 'International Tables Vol C Tables 4.2.6.8 and 6.1.1.4'
H H 0 0 'International Tables Vol C Tables 4.2.6.8 and 6.1.1.4'
N N 0.0311 0.018 'International Tables Vol C Tables 4.2.6.8 and 6.1.1.4'
O O 0.0492 0.0322 'International Tables Vol C Tables 4.2.6.8 and 6.1.1.4'
S S 0.3331 0.5567 'International Tables Vol C Tables 4.2.6.8 and 6.1.1.4'

loop_
_geom_angle_atom_site_label_1
_geom_angle_atom_site_label_2
_geom_angle_atom_site_label_3
_geom_angle_site_symmetry_1
_geom_angle_site_symmetry_3
_geom_angle
_geom_angle_publ_flag
O2 S1 O2 14 . 110.15(14) ?
O2 S1 O1 14 . 109.17(10) ?
O2 S1 O1 . . 109.28(10) ?
O2 S1 O1 14 14 109.28(10) ?
O2 S1 O1 . 14 109.17(10) ?
O1 S1 O1 . 14 109.77(17) ?
C2 N1 C6 . . 122.7(2) y
C2 N1 H1 . . 118.7 ?
C6 N1 H1 . . 118.7 ?
C2 N7 H7A . . 120 ?
C2 N7 H7B . . 120 ?
H7A N7 H7B . . 120 ?
C4 C3 C2 . . 119.4(2) ?
C4 C3 H3 . . 120.3 ?
C2 C3 H3 . . 120.3 ?
C5 C6 N1 . . 120.5(2) ?
C5 C6 H6 . . 119.7 ?
N1 C6 H6 . . 119.7 ?
C6 C5 C4 . . 118.9(2) ?
C6 C5 H5 . . 120.6 ?
C4 C5 H5 . . 120.6 ?
C3 C4 C5 . . 120.6(2) ?
C3 C4 H4 . . 119.7 ?
C5 C4 H4 . . 119.7 ?
N7 C2 N1 . . 119.8(2) ?
N7 C2 C3 . . 122.3(2) ?
N1 C2 C3 . . 117.9(2) ?

loop_
_geom_bond_atom_site_label_1
_geom_bond_atom_site_label_2
_geom_bond_site_symmetry_2
_geom_bond_distance
_geom_bond_publ_flag
S1 O2 14 1.4785(16) y
S1 O2 . 1.4785(16) ?
S1 O1 . 1.4812(18) y
S1 O1 14 1.4812(18) ?
N1 C2 . 1.345(3) y
N1 C6 . 1.366(4) y
N1 H1 . 0.86 ?
N7 C2 . 1.331(3) ?
N7 H7A . 0.86 ?
N7 H7B . 0.86 ?
C3 C4 . 1.367(4) ?
C3 C2 . 1.414(3) ?
C3 H3 . 0.93 ?
C6 C5 . 1.343(4) ?
C6 H6 . 0.93 ?
C5 C4 . 1.402(4) ?
C5 H5 . 0.93 ?
C4 H4 . 0.93 ?

loop_
_geom_hbond_atom_site_label_D
_geom_hbond_atom_site_label_H
_geom_hbond_atom_site_label_A
_geom_hbond_site_symmetry_A
_geom_hbond_distance_DH
_geom_hbond_distance_HA
_geom_hbond_distance_DA
_geom_hbond_angle_DHA
_geom_hbond_publ_flag
N1 H1 O1 7_544 0.86 1.86 2.701(3) 164.9 y
N7 H7A O2 5_544 0.86 2.15 2.923(3) 149.5 y
N7 H7B O2 16_444 0.86 2.14 2.985(3) 168.4 y
